data_2218006
loop_
_publ_author_name
'Zhang, Ping'
'Du, Na'
'Wang, Lan-Zhi'
'Li, Yuan'

_publ_section_title
;
 2-(4-Chlorobenzoylmethyl)-2<i>H</i>-1,4-benzothiazin-3(4<i>H</i>)-one
;
_journal_coeditor_code SI2076
_journal_issue 4
_journal_name_full 'Acta Crystallographica Section E'
_journal_page_first o746
_journal_paper_doi 10.1107/S1600536808007423
_journal_volume 64
_journal_year 2008
_chemical_formula_iupac 'C16 H12 Cl N O2 S'
_chemical_formula_moiety 'C16 H12 Cl N O2 S'
_chemical_formula_sum 'C16 H12 Cl N O2 S'
_chemical_formula_weight 317.78
_chemical_name_systematic
;
2-(4-Chlorobenzoylmethyl)-2H-1,4-benzothiazin-3(4H)-one
;
_space_group_IT_number 2
_symmetry_cell_setting triclinic
_symmetry_space_group_name_Hall '-P 1'
_symmetry_space_group_name_H-M 'P -1'
_atom_sites_solution_hydrogens geom
_atom_sites_solution_primary direct
_atom_sites_solution_secondary difmap
_cell_angle_alpha 82.032(3)
_cell_angle_beta 72.349(2)
_cell_angle_gamma 68.829(3)
_cell_formula_units_Z 2
_cell_length_a 7.7273(19)
_cell_length_b 8.649(2)
_cell_length_c 12.298(3)
_cell_measurement_reflns_used 2700
_cell_measurement_temperature 273(2)
_cell_measurement_theta_max 28.03
_cell_measurement_theta_min 2.53
_cell_volume 730.0(3)
_computing_cell_refinement 'SAINT (Bruker, 1997)'
_computing_data_collection 'APEX2 (Bruker, 1997)'
_computing_data_reduction 'SAINT (Bruker, 1997)'
_computing_molecular_graphics 'SHELXTL (Sheldrick, 2008)'
_computing_publication_material 'SHELXTL (Sheldrick, 2008) and PLATON (Spek, 2003)'
_computing_structure_refinement 'SHELXL97 (Sheldrick, 2008)'
_computing_structure_solution 'SHELXS97 (Sheldrick, 2008)'
_diffrn_ambient_temperature 273(2)
_diffrn_measured_fraction_theta_full 0.987
_diffrn_measured_fraction_theta_max 0.987
_diffrn_measurement_device_type 'Bruker APEXII CCD area-detector'
_diffrn_measurement_method '\f and \w'
_diffrn_radiation_monochromator graphite
_diffrn_radiation_source 'fine-focus sealed tube'
_diffrn_radiation_type MoK\a
_diffrn_radiation_wavelength 0.71073
_diffrn_reflns_av_R_equivalents 0.0089
_diffrn_reflns_av_sigmaI/netI 0.0143
_diffrn_reflns_limit_h_max 9
_diffrn_reflns_limit_h_min -9
_diffrn_reflns_limit_k_max 8
_diffrn_reflns_limit_k_min -10
_diffrn_reflns_limit_l_max 14
_diffrn_reflns_limit_l_min -14
_diffrn_reflns_number 3962
_diffrn_reflns_theta_full 25.03
_diffrn_reflns_theta_max 25.03
_diffrn_reflns_theta_min 1.74
_exptl_absorpt_coefficient_mu 0.407
_exptl_absorpt_correction_T_max 1.000000
_exptl_absorpt_correction_T_min 0.876380
_exptl_absorpt_correction_type multi-scan
_exptl_absorpt_process_details '(SADABS; Sheldrick, 1997)'
_exptl_crystal_colour colorless
_exptl_crystal_density_diffrn 1.446
_exptl_crystal_density_method 'not measured'
_exptl_crystal_description labellar
_exptl_crystal_F_000 328
_exptl_crystal_size_max 0.24
_exptl_crystal_size_mid 0.20
_exptl_crystal_size_min 0.18
_refine_diff_density_max 0.179
_refine_diff_density_min -0.269
_refine_ls_extinction_method none
_refine_ls_goodness_of_fit_ref 1.058
_refine_ls_hydrogen_treatment constr
_refine_ls_matrix_type full
_refine_ls_number_parameters 190
_refine_ls_number_reflns 2545
_refine_ls_number_restraints 0
_refine_ls_restrained_S_all 1.058
_refine_ls_R_factor_all 0.0345
_refine_ls_R_factor_gt 0.0299
_refine_ls_shift/su_max 0.000
_refine_ls_shift/su_mean 0.000
_refine_ls_structure_factor_coef Fsqd
_refine_ls_weighting_details 'w=1/[\s^2^(Fo^2^)+(0.0412P)^2^+0.2045P] where P=(Fo^2^+2Fc^2^)/3'
_refine_ls_weighting_scheme calc
_refine_ls_wR_factor_gt 0.0791
_refine_ls_wR_factor_ref 0.0823
_reflns_number_gt 2236
_reflns_number_total 2545
_reflns_threshold_expression I>2\s(I)
_cod_data_source_file si2076.cif
_cod_data_source_block I
_cod_depositor_comments
;
The following automatic conversions were performed:
'_symmetry_cell_setting' value 'Triclinic' changed to 'triclinic'
according to '/home/saulius/struct/CIF-dictionaries/cif_core.dic'
dictionary named 'cif_core.dic' version 2.4.1 from 2010-06-29.

Automatic conversion script
Id: cif_fix_enum 1527 2010-12-29 10:47:43Z saulius 

The following automatic conversions were performed:

'_symmetry_cell_setting' value 'Triclinic' changed to 'triclinic'
according to /home/saulius/struct/CIF-dictionaries/cif_core.dic
dictionary named 'cif_core.dic' version 2.4.1 from 2010-06-29.

Automatic conversion script
Id: cif_fix_values 1715 2011-07-08 13:25:40Z adriana 
;
_cod_database_code 2218006
_cod_database_fobs_code 2218006

loop_
_symmetry_equiv_pos_as_xyz
'x, y, z'
'-x, -y, -z'

loop_
_atom_site_type_symbol
_atom_site_label
_atom_site_fract_x
_atom_site_fract_y
_atom_site_fract_z
_atom_site_U_iso_or_equiv
_atom_site_adp_type
_atom_site_calc_flag
_atom_site_refinement_flags
_atom_site_occupancy
Cl Cl1 -0.60724(7) 0.61069(8) 0.87177(5) 0.0776(2) Uani d . 1
S S1 0.31357(6) 0.84225(6) 0.23145(3) 0.04914(15) Uani d . 1
O O1 0.30018(15) 0.92709(13) 0.52142(9) 0.0402(3) Uani d . 1
O O2 0.28795(16) 0.57700(15) 0.57928(11) 0.0527(3) Uani d . 1
N N1 0.54966(17) 0.90262(15) 0.36402(11) 0.0373(3) Uani d . 1
H H1 0.5980 0.9498 0.3985 0.045 Uiso calc R 1
C C1 0.6460(2) 0.86774(18) 0.24884(13) 0.0363(3) Uani d . 1
C C2 0.8326(2) 0.8708(2) 0.20508(15) 0.0474(4) Uani d . 1
H H2 0.8953 0.8892 0.2532 0.057 Uiso calc R 1
C C3 0.9255(3) 0.8467(2) 0.09073(16) 0.0567(5) Uani d . 1
H H3 1.0508 0.8488 0.0619 0.068 Uiso calc R 1
C C4 0.8333(3) 0.8197(3) 0.01912(16) 0.0632(5) Uani d . 1
H H4 0.8959 0.8043 -0.0582 0.076 Uiso calc R 1
C C5 0.6482(3) 0.8155(3) 0.06182(15) 0.0571(5) Uani d . 1
H H5 0.5869 0.7963 0.0132 0.069 Uiso calc R 1
C C6 0.5527(2) 0.8397(2) 0.17663(13) 0.0418(4) Uani d . 1
C C7 0.3290(2) 0.75703(18) 0.37328(12) 0.0344(3) Uani d . 1
H H7 0.4274 0.6463 0.3666 0.041 Uiso calc R 1
C C8 0.3893(2) 0.87005(17) 0.42642(12) 0.0327(3) Uani d . 1
C C9 0.1349(2) 0.74330(18) 0.44118(12) 0.0353(3) Uani d . 1
H H9A 0.0417 0.8540 0.4564 0.042 Uiso calc R 1
H H9B 0.0918 0.6900 0.3952 0.042 Uiso calc R 1
C C10 0.1384(2) 0.64667(18) 0.55313(13) 0.0361(3) Uani d . 1
C C11 -0.0490(2) 0.63785(17) 0.63063(13) 0.0348(3) Uani d . 1
C C12 -0.2165(2) 0.68862(19) 0.59542(14) 0.0399(4) Uani d . 1
H H12 -0.2133 0.7301 0.5212 0.048 Uiso calc R 1
C C13 -0.3878(2) 0.6784(2) 0.66903(15) 0.0448(4) Uani d . 1
H H13 -0.4992 0.7119 0.6448 0.054 Uiso calc R 1
C C14 -0.3901(2) 0.6180(2) 0.77841(15) 0.0457(4) Uani d . 1
C C15 -0.2254(3) 0.5640(2) 0.81540(15) 0.0537(4) Uani d . 1
H H15 -0.2293 0.5219 0.8896 0.064 Uiso calc R 1
C C16 -0.0555(2) 0.5732(2) 0.74112(14) 0.0467(4) Uani d . 1
H H16 0.0563 0.5357 0.7652 0.056 Uiso calc R 1

loop_
_atom_site_aniso_label
_atom_site_aniso_U_11
_atom_site_aniso_U_22
_atom_site_aniso_U_33
_atom_site_aniso_U_12
_atom_site_aniso_U_13
_atom_site_aniso_U_23
Cl1 0.0481(3) 0.1072(5) 0.0628(3) -0.0307(3) 0.0052(2) 0.0103(3)
S1 0.0396(2) 0.0791(3) 0.0395(2) -0.0307(2) -0.01448(18) 0.0016(2)
O1 0.0368(6) 0.0468(6) 0.0402(6) -0.0183(5) -0.0069(5) -0.0085(5)
O2 0.0335(6) 0.0611(7) 0.0604(8) -0.0122(5) -0.0183(5) 0.0097(6)
N1 0.0339(7) 0.0453(7) 0.0402(7) -0.0202(6) -0.0103(5) -0.0062(5)
C1 0.0336(8) 0.0368(8) 0.0399(8) -0.0150(6) -0.0090(6) 0.0000(6)
C2 0.0380(9) 0.0573(10) 0.0510(10) -0.0223(8) -0.0117(7) 0.0011(8)
C3 0.0409(10) 0.0716(12) 0.0548(11) -0.0273(9) -0.0001(8) 0.0001(9)
C4 0.0591(12) 0.0848(14) 0.0433(10) -0.0350(11) 0.0042(9) -0.0065(9)
C5 0.0593(11) 0.0816(13) 0.0404(9) -0.0376(10) -0.0095(8) -0.0051(9)
C6 0.0378(9) 0.0499(9) 0.0403(8) -0.0205(7) -0.0080(7) -0.0003(7)
C7 0.0299(7) 0.0368(8) 0.0389(8) -0.0132(6) -0.0095(6) -0.0036(6)
C8 0.0284(7) 0.0329(7) 0.0381(8) -0.0099(6) -0.0121(6) 0.0000(6)
C9 0.0298(8) 0.0371(8) 0.0427(8) -0.0144(6) -0.0107(6) -0.0032(6)
C10 0.0326(8) 0.0345(8) 0.0436(8) -0.0118(6) -0.0120(6) -0.0040(6)
C11 0.0341(8) 0.0318(7) 0.0404(8) -0.0122(6) -0.0110(6) -0.0025(6)
C12 0.0373(8) 0.0420(8) 0.0427(8) -0.0169(7) -0.0141(7) 0.0078(7)
C13 0.0346(8) 0.0471(9) 0.0542(10) -0.0166(7) -0.0147(7) 0.0070(7)
C14 0.0375(9) 0.0491(9) 0.0457(9) -0.0161(7) -0.0025(7) -0.0021(7)
C15 0.0521(11) 0.0704(12) 0.0363(9) -0.0216(9) -0.0106(8) 0.0047(8)
C16 0.0418(9) 0.0573(10) 0.0431(9) -0.0155(8) -0.0170(7) 0.0002(7)

loop_
_atom_type_symbol
_atom_type_description
_atom_type_scat_dispersion_real
_atom_type_scat_dispersion_imag
_atom_type_scat_source
C C 0.0033 0.0016 ' International Tables Vol C Tables 4.2.6.8 and 6.1.1.4'
H H 0.0000 0.0000 'International Tables Vol C Tables 4.2.6.8 and 6.1.1.4'
N N 0.0061 0.0033 ' International Tables Vol C Tables 4.2.6.8 and 6.1.1.4'
O O 0.0106 0.0060 ' International Tables Vol C Tables 4.2.6.8 and 6.1.1.4'
S S 0.1246 0.1234 ' International Tables Vol C Tables 4.2.6.8 and 6.1.1.4'
Cl Cl 0.1484 0.15 ' International Tables Vol C Tables 4.2.6.8 and 6.1.1.4'

loop_
_geom_angle_atom_site_label_1
_geom_angle_atom_site_label_2
_geom_angle_atom_site_label_3
_geom_angle
C6 S1 C7 97.48(7)
C8 N1 C1 126.91(12)
C8 N1 H1 116.5
C1 N1 H1 116.5
C2 C1 C6 119.70(14)
C2 C1 N1 119.38(14)
C6 C1 N1 120.82(13)
C3 C2 C1 120.31(16)
C3 C2 H2 119.8
C1 C2 H2 119.8
C4 C3 C2 120.09(16)
C4 C3 H3 120.0
C2 C3 H3 120.0
C3 C4 C5 120.09(17)
C3 C4 H4 120.0
C5 C4 H4 120.0
C4 C5 C6 120.49(17)
C4 C5 H5 119.8
C6 C5 H5 119.8
C5 C6 C1 119.31(15)
C5 C6 S1 121.07(13)
C1 C6 S1 119.58(12)
C8 C7 C9 112.96(12)
C8 C7 S1 107.61(10)
C9 C7 S1 108.66(10)
C8 C7 H7 109.2
C9 C7 H7 109.2
S1 C7 H7 109.2
O1 C8 N1 121.58(13)
O1 C8 C7 122.41(13)
N1 C8 C7 116.00(12)
C10 C9 C7 113.70(12)
C10 C9 H9A 108.8
C7 C9 H9A 108.8
C10 C9 H9B 108.8
C7 C9 H9B 108.8
H9A C9 H9B 107.7
O2 C10 C11 120.79(14)
O2 C10 C9 121.44(14)
C11 C10 C9 117.77(12)
C16 C11 C12 118.65(14)
C16 C11 C10 118.96(13)
C12 C11 C10 122.38(14)
C13 C12 C11 121.08(15)
C13 C12 H12 119.5
C11 C12 H12 119.5
C14 C13 C12 118.69(15)
C14 C13 H13 120.7
C12 C13 H13 120.7
C13 C14 C15 121.61(15)
C13 C14 Cl1 118.54(13)
C15 C14 Cl1 119.85(14)
C16 C15 C14 119.17(16)
C16 C15 H15 120.4
C14 C15 H15 120.4
C15 C16 C11 120.77(15)
C15 C16 H16 119.6
C11 C16 H16 119.6

loop_
_geom_bond_atom_site_label_1
_geom_bond_atom_site_label_2
_geom_bond_distance
Cl1 C14 1.7394(17)
S1 C6 1.7573(16)
S1 C7 1.8182(15)
O1 C8 1.2284(18)
O2 C10 1.2129(18)
N1 C8 1.3489(18)
N1 C1 1.403(2)
N1 H1 0.8600
C1 C2 1.386(2)
C1 C6 1.394(2)
C2 C3 1.377(2)
C2 H2 0.9300
C3 C4 1.377(3)
C3 H3 0.9300
C4 C5 1.378(3)
C4 H4 0.9300
C5 C6 1.386(2)
C5 H5 0.9300
C7 C8 1.5135(19)
C7 C9 1.5173(19)
C7 H7 0.9800
C9 C10 1.511(2)
C9 H9A 0.9700
C9 H9B 0.9700
C10 C11 1.494(2)
C11 C16 1.389(2)
C11 C12 1.390(2)
C12 C13 1.384(2)
C12 H12 0.9300
C13 C14 1.371(2)
C13 H13 0.9300
C14 C15 1.381(3)
C15 C16 1.376(2)
C15 H15 0.9300
C16 H16 0.9300

loop_
_geom_hbond_atom_site_label_D
_geom_hbond_atom_site_label_H
_geom_hbond_atom_site_label_A
_geom_hbond_site_symmetry_A
_geom_hbond_distance_DH
_geom_hbond_distance_HA
_geom_hbond_distance_DA
_geom_hbond_angle_DHA
_geom_hbond_publ_flag
N1 H1 O1 2_676 0.86 2.02 2.8812(19) 177 yes
C7 H7 O2 2_666 0.98 2.54 3.443(2) 152 yes
C9 H9A O1 2_576 0.97 2.59 3.485(2) 153 yes
C13 H13 O1 1_455 0.93 2.59 3.400(2) 145 yes

loop_
_geom_torsion_atom_site_label_1
_geom_torsion_atom_site_label_2
_geom_torsion_atom_site_label_3
_geom_torsion_atom_site_label_4
_geom_torsion
C8 N1 C1 C2 -164.11(15)
C8 N1 C1 C6 19.6(2)
C6 C1 C2 C3 0.2(3)
N1 C1 C2 C3 -176.10(16)
C1 C2 C3 C4 0.1(3)
C2 C3 C4 C5 -0.5(3)
C3 C4 C5 C6 0.5(3)
C4 C5 C6 C1 -0.2(3)
C4 C5 C6 S1 177.63(15)
C2 C1 C6 C5 -0.1(2)
N1 C1 C6 C5 176.12(15)
C2 C1 C6 S1 -178.03(12)
N1 C1 C6 S1 -1.8(2)
C7 S1 C6 C5 148.48(15)
C7 S1 C6 C1 -33.66(14)
C6 S1 C7 C8 58.07(11)
C6 S1 C7 C9 -179.31(10)
C1 N1 C8 O1 -169.12(14)
C1 N1 C8 C7 12.0(2)
C9 C7 C8 O1 8.3(2)
S1 C7 C8 O1 128.25(13)
C9 C7 C8 N1 -172.83(12)
S1 C7 C8 N1 -52.90(15)
C8 C7 C9 C10 -70.81(16)
S1 C7 C9 C10 169.86(10)
C7 C9 C10 O2 -5.5(2)
C7 C9 C10 C11 175.14(12)
O2 C10 C11 C16 10.8(2)
C9 C10 C11 C16 -169.83(14)
O2 C10 C11 C12 -167.67(15)
C9 C10 C11 C12 11.7(2)
C16 C11 C12 C13 1.3(2)
C10 C11 C12 C13 179.77(14)
C11 C12 C13 C14 0.4(2)
C12 C13 C14 C15 -1.5(3)
C12 C13 C14 Cl1 178.29(12)
C13 C14 C15 C16 0.9(3)
Cl1 C14 C15 C16 -178.92(14)
C14 C15 C16 C11 0.8(3)
C12 C11 C16 C15 -1.9(2)
C10 C11 C16 C15 179.53(15)
